data_2018301
loop_
_publ_author_name
'Tutughamiarso, Maya'
'Bolte, Michael'

_publ_section_title
;
 A new polymorph and two pseudopolymorphs of pyrimethamine
;
_journal_coeditor_code SK3416
_journal_issue 11
_journal_name_full 'Acta Crystallographica Section C'
_journal_page_first o428
_journal_page_last o434
_journal_paper_doi 10.1107/S0108270111038868
_journal_volume 67
_journal_year 2011
_chemical_formula_iupac 'C12 H13 Cl N4 , C2 H6 O S'
_chemical_formula_moiety 'C12 H13 Cl N4, C2 H6 O S'
_chemical_formula_sum 'C14 H19 Cl N4 O S'
_chemical_formula_weight 326.84
_chemical_name_systematic
;
2,4-diamino-5(4-chlorophenyl)-6-ethylpyrimidine dimethyl sulfoxide monosolvate
;
_space_group_IT_number 14
_symmetry_cell_setting monoclinic
_symmetry_space_group_name_Hall '-P 2yn'
_symmetry_space_group_name_H-M 'P 1 21/n 1'
_atom_sites_solution_hydrogens geom
_atom_sites_solution_primary direct
_atom_sites_solution_secondary difmap
_audit_creation_method SHELXL97
_cell_angle_alpha 90.00
_cell_angle_beta 111.609(5)
_cell_angle_gamma 90.00
_cell_formula_units_Z 4
_cell_length_a 13.5596(9)
_cell_length_b 7.7212(4)
_cell_length_c 16.2870(11)
_cell_measurement_reflns_used 7272
_cell_measurement_temperature 173(2)
_cell_measurement_theta_max 25.99
_cell_measurement_theta_min 3.65
_cell_volume 1585.35(18)
_computing_cell_refinement 'X-AREA (Stoe & Cie, 2001)'
_computing_data_collection 'X-AREA (Stoe & Cie, 2001)'
_computing_data_reduction 'X-AREA (Stoe & Cie, 2001)'
_computing_molecular_graphics
;
Mercury (Version 2.2; Macrae <i>et al.</i>, 2008) and XP (Sheldrick,
2008)
;
_computing_publication_material 'publCIF (Westrip, 2010)'
_computing_structure_refinement 'SHELXL97 (Sheldrick, 2008)'
_computing_structure_solution 'SHELXS97 (Sheldrick, 2008)'
_diffrn_ambient_temperature 173(2)
_diffrn_measured_fraction_theta_full 0.975
_diffrn_measured_fraction_theta_max 0.975
_diffrn_measurement_device_type 'Stoe IPDS II two-circle'
_diffrn_measurement_method \w
_diffrn_radiation_monochromator graphite
_diffrn_radiation_source 'fine-focus sealed tube'
_diffrn_radiation_type MoK\a
_diffrn_radiation_wavelength 0.71073
_diffrn_reflns_av_R_equivalents 0.0468
_diffrn_reflns_av_sigmaI/netI 0.0408
_diffrn_reflns_limit_h_max 12
_diffrn_reflns_limit_h_min -16
_diffrn_reflns_limit_k_max 8
_diffrn_reflns_limit_k_min -9
_diffrn_reflns_limit_l_max 19
_diffrn_reflns_limit_l_min -19
_diffrn_reflns_number 7296
_diffrn_reflns_theta_full 25.68
_diffrn_reflns_theta_max 25.68
_diffrn_reflns_theta_min 3.60
_diffrn_standards_number 0
_exptl_absorpt_coefficient_mu 0.377
_exptl_absorpt_correction_T_max 0.8953
_exptl_absorpt_correction_T_min 0.8339
_exptl_absorpt_correction_type multi-scan
_exptl_absorpt_process_details '[MULABS (Spek, 2009; Blessing, 1995)]'
_exptl_crystal_colour colourless
_exptl_crystal_density_diffrn 1.369
_exptl_crystal_density_method 'not measured'
_exptl_crystal_description block
_exptl_crystal_F_000 688
_exptl_crystal_size_max 0.50
_exptl_crystal_size_mid 0.40
_exptl_crystal_size_min 0.30
_refine_diff_density_max 0.299
_refine_diff_density_min -0.248
_refine_ls_extinction_coef 0.020(2)
_refine_ls_extinction_expression Fc^*^=kFc[1+0.001xFc^2^\l^3^/sin(2\q)]^-1/4^
_refine_ls_extinction_method 'SHELXL97 (Sheldrick, 2008)'
_refine_ls_goodness_of_fit_ref 1.002
_refine_ls_hydrogen_treatment mixed
_refine_ls_matrix_type full
_refine_ls_number_parameters 217
_refine_ls_number_reflns 2939
_refine_ls_number_restraints 0
_refine_ls_restrained_S_all 1.002
_refine_ls_R_factor_all 0.0475
_refine_ls_R_factor_gt 0.0409
_refine_ls_shift/su_max 0.001
_refine_ls_shift/su_mean 0.000
_refine_ls_structure_factor_coef Fsqd
_refine_ls_weighting_details 'calc w = 1/[\s^2^(Fo^2^)+(0.0627P)^2^+0.6444P] where P=(Fo^2^+2Fc^2^)/3'
_refine_ls_weighting_scheme calc
_refine_ls_wR_factor_gt 0.1048
_refine_ls_wR_factor_ref 0.1096
_reflns_number_gt 2615
_reflns_number_total 2939
_reflns_threshold_expression I>2\s(I)
_cod_data_source_file sk3416.cif
_cod_data_source_block Ia
_cod_original_cell_volume 1585.35(17)
_cod_original_sg_symbol_H-M 'P 21/n'
_cod_database_code 2018301
_cod_database_fobs_code 2018301

loop_
_symmetry_equiv_pos_as_xyz
'x, y, z'
'-x+1/2, y+1/2, -z+1/2'
'-x, -y, -z'
'x-1/2, -y-1/2, z-1/2'

loop_
_atom_site_type_symbol
_atom_site_label
_atom_site_fract_x
_atom_site_fract_y
_atom_site_fract_z
_atom_site_U_iso_or_equiv
_atom_site_adp_type
_atom_site_calc_flag
_atom_site_refinement_flags
_atom_site_occupancy
_atom_site_symmetry_multiplicity
_atom_site_disorder_assembly
_atom_site_disorder_group
N N1 0.59331(12) 0.96779(19) 0.27418(9) 0.0220(3) Uani d . 1 1 . .
C C2 0.54315(14) 1.0490(2) 0.32031(11) 0.0208(4) Uani d . 1 1 . .
N N3 0.54644(12) 1.00771(19) 0.40151(9) 0.0221(3) Uani d . 1 1 . .
C C4 0.60824(14) 0.8725(2) 0.44101(11) 0.0213(4) Uani d . 1 1 . .
C C5 0.66741(14) 0.7791(2) 0.39949(10) 0.0200(4) Uani d . 1 1 . .
C C6 0.65485(14) 0.8323(2) 0.31493(11) 0.0200(4) Uani d . 1 1 . .
N N21 0.48311(15) 1.1879(2) 0.28079(11) 0.0308(4) Uani d . 1 1 . .
H H211 0.4759(19) 1.208(3) 0.2277(16) 0.032(6) Uiso d . 1 1 . .
H H212 0.446(2) 1.241(4) 0.3051(17) 0.043(7) Uiso d . 1 1 . .
N N41 0.61030(15) 0.8293(2) 0.52169(10) 0.0293(4) Uani d . 1 1 . .
H H411 0.567(2) 0.879(3) 0.5396(16) 0.035(6) Uiso d . 1 1 . .
H H412 0.640(2) 0.732(4) 0.5461(16) 0.037(6) Uiso d . 1 1 . .
C C51 0.73493(14) 0.6282(2) 0.44354(10) 0.0207(4) Uani d . 1 1 . .
C C52 0.83494(15) 0.6519(2) 0.50927(12) 0.0263(4) Uani d . 1 1 . .
H H52 0.8587 0.7660 0.5284 0.032 Uiso calc R 1 1 . .
C C53 0.90030(15) 0.5126(3) 0.54714(12) 0.0281(4) Uani d . 1 1 . .
H H53 0.9681 0.5300 0.5920 0.034 Uiso calc R 1 1 . .
C C54 0.86460(15) 0.3478(2) 0.51821(11) 0.0240(4) Uani d . 1 1 . .
C C55 0.76576(16) 0.3188(2) 0.45428(12) 0.0254(4) Uani d . 1 1 . .
H H55 0.7425 0.2045 0.4353 0.030 Uiso calc R 1 1 . .
C C56 0.70096(15) 0.4602(2) 0.41813(11) 0.0240(4) Uani d . 1 1 . .
H H56 0.6320 0.4414 0.3752 0.029 Uiso calc R 1 1 . .
C C61 0.70662(14) 0.7389(2) 0.25973(11) 0.0237(4) Uani d . 1 1 . .
H H61A 0.7662 0.6675 0.2986 0.028 Uiso calc R 1 1 . .
H H61B 0.7356 0.8247 0.2294 0.028 Uiso calc R 1 1 . .
C C62 0.62655(16) 0.6230(3) 0.19121(11) 0.0280(4) Uani d . 1 1 . .
H H62A 0.6615 0.5638 0.1561 0.042 Uiso calc R 1 1 . .
H H62B 0.5681 0.6939 0.1523 0.042 Uiso calc R 1 1 . .
H H62C 0.5987 0.5369 0.2213 0.042 Uiso calc R 1 1 . .
Cl Cl1 0.94680(4) 0.17022(6) 0.56355(3) 0.03477(18) Uani d . 1 1 . .
O O1X 0.65500(15) 0.5785(2) 0.66513(11) 0.0447(4) Uani d . 1 1 . .
S S2X 0.60153(7) 0.40852(12) 0.66242(6) 0.0311(3) Uani d P 0.564(2) 1 A 1
S S2X' 0.70407(9) 0.41757(14) 0.70965(7) 0.0291(4) Uani d P 0.436(2) 1 A 2
C C3X 0.6318(2) 0.3388(3) 0.77096(15) 0.0428(5) Uani d . 1 1 . .
H H3XA 0.5963 0.4139 0.8001 0.064 Uiso calc PR 0.564(2) 1 A 1
H H3XB 0.7087 0.3442 0.8030 0.064 Uiso calc PR 0.564(2) 1 A 1
H H3XC 0.6074 0.2193 0.7707 0.064 Uiso calc PR 0.564(2) 1 A 1
H H3XD 0.6398 0.4176 0.8202 0.064 Uiso d PR 0.436(2) 1 A 2
H H3XE 0.6584 0.2240 0.7942 0.064 Uiso d PR 0.436(2) 1 A 2
H H3XF 0.5567 0.3304 0.7329 0.064 Uiso d PR 0.436(2) 1 A 2
C C4X 0.6751(2) 0.2524(3) 0.62857(15) 0.0420(5) Uani d . 1 1 . .
H H4XA 0.6664 0.2738 0.5670 0.063 Uiso calc PR 0.564(2) 1 A 1
H H4XB 0.6493 0.1361 0.6340 0.063 Uiso calc PR 0.564(2) 1 A 1
H H4XC 0.7504 0.2613 0.6661 0.063 Uiso calc PR 0.564(2) 1 A 1
H H4XD 0.7110 0.2784 0.5876 0.063 Uiso d PR 0.436(2) 1 A 2
H H4XE 0.5984 0.2467 0.5959 0.063 Uiso d PR 0.436(2) 1 A 2
H H4XF 0.7003 0.1410 0.6574 0.063 Uiso d PR 0.436(2) 1 A 2

loop_
_atom_site_aniso_label
_atom_site_aniso_U_11
_atom_site_aniso_U_22
_atom_site_aniso_U_33
_atom_site_aniso_U_12
_atom_site_aniso_U_13
_atom_site_aniso_U_23
N1 0.0230(7) 0.0230(8) 0.0221(7) 0.0006(6) 0.0109(6) 0.0004(6)
C2 0.0215(9) 0.0196(8) 0.0211(8) -0.0015(7) 0.0077(7) -0.0011(6)
N3 0.0258(8) 0.0211(7) 0.0216(7) 0.0026(6) 0.0114(6) 0.0001(6)
C4 0.0232(9) 0.0204(8) 0.0214(8) -0.0005(7) 0.0095(7) -0.0014(6)
C5 0.0198(8) 0.0203(8) 0.0207(8) 0.0002(7) 0.0084(6) -0.0026(6)
C6 0.0196(8) 0.0210(8) 0.0210(8) -0.0020(7) 0.0094(6) -0.0030(6)
N21 0.0393(10) 0.0307(9) 0.0243(8) 0.0125(8) 0.0139(7) 0.0064(7)
N41 0.0402(10) 0.0290(9) 0.0251(8) 0.0151(8) 0.0195(7) 0.0060(7)
C51 0.0235(9) 0.0230(9) 0.0193(7) 0.0026(7) 0.0123(7) -0.0003(6)
C52 0.0266(9) 0.0217(9) 0.0283(9) 0.0002(7) 0.0074(7) -0.0041(7)
C53 0.0249(9) 0.0294(10) 0.0258(9) 0.0018(8) 0.0043(7) -0.0020(7)
C54 0.0299(10) 0.0242(9) 0.0208(8) 0.0079(7) 0.0128(7) 0.0032(6)
C55 0.0322(10) 0.0208(9) 0.0253(8) -0.0016(8) 0.0130(7) -0.0020(7)
C56 0.0239(9) 0.0253(9) 0.0222(8) -0.0009(7) 0.0078(7) -0.0007(7)
C61 0.0261(9) 0.0259(9) 0.0238(8) 0.0025(7) 0.0146(7) -0.0009(7)
C62 0.0328(10) 0.0286(9) 0.0236(8) 0.0016(8) 0.0116(8) -0.0042(7)
Cl1 0.0424(3) 0.0295(3) 0.0305(3) 0.0146(2) 0.0112(2) 0.00520(18)
O1X 0.0654(11) 0.0270(8) 0.0522(9) 0.0125(7) 0.0339(8) 0.0133(7)
S2X 0.0248(5) 0.0347(5) 0.0338(5) 0.0031(4) 0.0107(4) -0.0009(3)
S2X' 0.0283(6) 0.0236(6) 0.0388(6) 0.0011(4) 0.0165(5) 0.0017(4)
C3X 0.0582(15) 0.0386(12) 0.0420(11) -0.0001(11) 0.0307(11) 0.0036(9)
C4X 0.0536(14) 0.0348(12) 0.0468(12) -0.0014(10) 0.0293(11) -0.0073(9)

loop_
_atom_type_symbol
_atom_type_description
_atom_type_scat_dispersion_real
_atom_type_scat_dispersion_imag
_atom_type_scat_source
C C 0.0033 0.0016 'International Tables Vol C Tables 4.2.6.8 and 6.1.1.4'
H H 0.0000 0.0000 'International Tables Vol C Tables 4.2.6.8 and 6.1.1.4'
Cl Cl 0.1484 0.1585 'International Tables Vol C Tables 4.2.6.8 and 6.1.1.4'
N N 0.0061 0.0033 'International Tables Vol C Tables 4.2.6.8 and 6.1.1.4'
O O 0.0106 0.0060 'International Tables Vol C Tables 4.2.6.8 and 6.1.1.4'
S S 0.1246 0.1234 'International Tables Vol C Tables 4.2.6.8 and 6.1.1.4'

loop_
_geom_angle_atom_site_label_1
_geom_angle_atom_site_label_2
_geom_angle_atom_site_label_3
_geom_angle
C2 N1 C6 115.85(14)
N1 C2 N3 126.91(16)
N1 C2 N21 116.33(15)
N3 C2 N21 116.76(16)
C2 N3 C4 116.32(14)
N41 C4 N3 116.42(16)
N41 C4 C5 121.73(16)
N3 C4 C5 121.85(15)
C6 C5 C4 115.95(16)
C6 C5 C51 122.58(15)
C4 C5 C51 121.42(14)
N1 C6 C5 123.08(15)
N1 C6 C61 114.55(14)
C5 C6 C61 122.35(16)
C2 N21 H211 117.0(16)
C2 N21 H212 120.8(18)
H211 N21 H212 121(2)
C4 N41 H411 117.5(17)
C4 N41 H412 119.7(16)
H411 N41 H412 120(2)
C56 C51 C52 118.23(16)
C56 C51 C5 120.59(15)
C52 C51 C5 121.15(16)
C53 C52 C51 121.39(17)
C53 C52 H52 119.3
C51 C52 H52 119.3
C54 C53 C52 118.50(17)
C54 C53 H53 120.8
C52 C53 H53 120.8
C55 C54 C53 121.85(17)
C55 C54 Cl1 118.87(14)
C53 C54 Cl1 119.29(14)
C54 C55 C56 118.70(17)
C54 C55 H55 120.7
C56 C55 H55 120.7
C55 C56 C51 121.30(17)
C55 C56 H56 119.4
C51 C56 H56 119.4
C6 C61 C62 110.68(15)
C6 C61 H61A 109.5
C62 C61 H61A 109.5
C6 C61 H61B 109.5
C62 C61 H61B 109.5
H61A C61 H61B 108.1
C61 C62 H62A 109.5
C61 C62 H62B 109.5
H62A C62 H62B 109.5
C61 C62 H62C 109.5
H62A C62 H62C 109.5
H62B C62 H62C 109.5
S2X' O1X S2X 52.93(8)
O1X S2X C3X 108.09(12)
O1X S2X C4X 106.47(11)
C3X S2X C4X 98.94(12)
O1X S2X H3XF 128.2
C4X S2X H3XF 111.8
O1X S2X H4XE 125.6
C3X S2X H4XE 111.9
H3XF S2X H4XE 105.2
O1X S2X' C3X 109.23(12)
O1X S2X' C4X 107.77(12)
C3X S2X' C4X 99.13(12)
S2X' C3X H3XA 123.4
S2X C3X H3XA 109.5
S2X' C3X H3XB 65.1
S2X C3X H3XB 109.5
H3XA C3X H3XB 109.5
S2X' C3X H3XC 125.8
S2X C3X H3XC 109.5
H3XA C3X H3XC 109.5
H3XB C3X H3XC 109.5
S2X' C3X H3XD 109.6
S2X C3X H3XD 123.4
H3XB C3X H3XD 76.3
H3XC C3X H3XD 121.5
S2X' C3X H3XE 109.4
S2X C3X H3XE 125.9
H3XA C3X H3XE 121.7
H3XB C3X H3XE 70.4
H3XD C3X H3XE 109.4
S2X' C3X H3XF 109.4
S2X C3X H3XF 65.0
H3XA C3X H3XF 76.4
H3XB C3X H3XF 173.4
H3XC C3X H3XF 70.4
H3XD C3X H3XF 109.5
H3XE C3X H3XF 109.5
S2X' C4X H4XA 123.5
S2X C4X H4XA 109.5
S2X' C4X H4XB 125.5
S2X C4X H4XB 109.5
H4XA C4X H4XB 109.5
S2X' C4X H4XC 65.8
S2X C4X H4XC 109.5
H4XA C4X H4XC 109.5
H4XB C4X H4XC 109.5
S2X' C4X H4XD 109.3
S2X C4X H4XD 123.2
H4XB C4X H4XD 122.2
H4XC C4X H4XD 75.4
S2X' C4X H4XE 109.7
S2X C4X H4XE 66.1
H4XA C4X H4XE 75.3
H4XB C4X H4XE 70.3
H4XC C4X H4XE 174.6
H4XD C4X H4XE 109.4
S2X' C4X H4XF 109.4
S2X C4X H4XF 125.7
H4XA C4X H4XF 121.9
H4XC C4X H4XF 70.3
H4XD C4X H4XF 109.5
H4XE C4X H4XF 109.5

loop_
_geom_bond_atom_site_label_1
_geom_bond_atom_site_label_2
_geom_bond_distance
N1 C2 1.340(2)
N1 C6 1.350(2)
C2 N3 1.345(2)
C2 N21 1.357(2)
N3 C4 1.345(2)
C4 N41 1.346(2)
C4 C5 1.422(2)
C5 C6 1.386(2)
C5 C51 1.492(2)
C6 C61 1.512(2)
N21 H211 0.85(2)
N21 H212 0.85(3)
N41 H411 0.84(3)
N41 H412 0.88(3)
C51 C56 1.388(3)
C51 C52 1.396(3)
C52 C53 1.386(3)
C52 H52 0.9500
C53 C54 1.381(3)
C53 H53 0.9500
C54 C55 1.379(3)
C54 Cl1 1.7494(18)
C55 C56 1.389(3)
C55 H55 0.9500
C56 H56 0.9500
C61 C62 1.527(3)
C61 H61A 0.9900
C61 H61B 0.9900
C62 H62A 0.9800
C62 H62B 0.9800
C62 H62C 0.9800
O1X S2X' 1.4689(18)
O1X S2X 1.4922(19)
S2X C3X 1.746(2)
S2X C4X 1.777(2)
S2X H3XF 1.6009
S2X H4XE 1.6447
S2X' C3X 1.746(2)
S2X' C4X 1.773(2)
C3X H3XA 0.9800
C3X H3XB 0.9800
C3X H3XC 0.9800
C3X H3XD 0.9800
C3X H3XE 0.9795
C3X H3XF 0.9800
C4X H4XA 0.9800
C4X H4XB 0.9800
C4X H4XC 0.9800
C4X H4XD 0.9799
C4X H4XE 0.9799
C4X H4XF 0.9796

loop_
_geom_hbond_atom_site_label_D
_geom_hbond_atom_site_label_H
_geom_hbond_atom_site_label_A
_geom_hbond_site_symmetry_A
_geom_hbond_distance_DH
_geom_hbond_distance_HA
_geom_hbond_distance_DA
_geom_hbond_angle_DHA
N21 H211 Cl1 4_575 0.85(2) 2.72(3) 3.5607(18) 170(2)
N21 H212 O1X 3_676 0.85(3) 2.14(3) 2.958(2) 164(2)
N41 H411 N3 3_676 0.84(3) 2.26(3) 3.102(2) 174(2)
N41 H412 O1X . 0.88(3) 2.22(3) 2.921(2) 137(2)

loop_
_geom_torsion_atom_site_label_1
_geom_torsion_atom_site_label_2
_geom_torsion_atom_site_label_3
_geom_torsion_atom_site_label_4
_geom_torsion
C6 N1 C2 N3 -1.2(3)
C6 N1 C2 N21 178.47(16)
N1 C2 N3 C4 1.3(3)
N21 C2 N3 C4 -178.39(16)
C2 N3 C4 N41 -178.96(16)
C2 N3 C4 C5 0.4(3)
N41 C4 C5 C6 177.37(17)
N3 C4 C5 C6 -2.0(3)
N41 C4 C5 C51 -0.1(3)
N3 C4 C5 C51 -179.41(16)
C2 N1 C6 C5 -0.6(2)
C2 N1 C6 C61 177.54(15)
C4 C5 C6 N1 2.1(3)
C51 C5 C6 N1 179.49(16)
C4 C5 C6 C61 -175.92(16)
C51 C5 C6 C61 1.5(3)
C6 C5 C51 C56 -74.1(2)
C4 C5 C51 C56 103.2(2)
C6 C5 C51 C52 103.9(2)
C4 C5 C51 C52 -78.8(2)
C56 C51 C52 C53 1.5(3)
C5 C51 C52 C53 -176.56(16)
C51 C52 C53 C54 0.2(3)
C52 C53 C54 C55 -1.1(3)
C52 C53 C54 Cl1 178.77(14)
C53 C54 C55 C56 0.2(3)
Cl1 C54 C55 C56 -179.69(13)
C54 C55 C56 C51 1.6(3)
C52 C51 C56 C55 -2.5(3)
C5 C51 C56 C55 175.62(16)
N1 C6 C61 C62 -76.67(19)
C5 C6 C61 C62 101.5(2)
S2X' O1X S2X C3X 51.88(11)
S2X' O1X S2X C4X -53.62(11)
S2X O1X S2X' C3X -52.39(12)
S2X O1X S2X' C4X 54.37(11)
O1X S2X' C3X S2X 50.52(11)
C4X S2X' C3X S2X -62.03(11)
O1X S2X C3X S2X' -49.00(10)
C4X S2X C3X S2X' 61.70(11)
O1X S2X' C4X S2X -52.08(11)
C3X S2X' C4X S2X 61.61(11)
O1X S2X C4X S2X' 50.45(10)
C3X S2X C4X S2X' -61.53(11)
